data_4332841
loop_
_publ_author_name
'Wen, He-Rui'
'Wang, Cai-Feng'
'Song, You'
'Gao, Song'
'Zuo, Jing-Lin'
'You, Xiao-Zeng'

_publ_section_title
;
 Synthesis, Crystal Structures, and Magnetic Properties of Cyano-Bridged
 Heterobimetallic Chains Based on [(Tp)Fe(CN)3]-
;
_journal_issue 22
_journal_name_full 'Inorganic Chemistry'
_journal_page_first 8942
_journal_page_last 8949
_journal_paper_doi 10.1021/ic060928d
_journal_volume 45
_journal_year 2006
_chemical_formula_moiety 'C26 H28 B2 Fe2 N18 Ni O2, 2(C H4 O)'
_chemical_formula_sum 'C28 H36 B2 Fe2 N18 Ni O4'
_chemical_formula_weight 880.78
_chemical_name_systematic
; 
 ? 
;
_space_group_IT_number 15
_symmetry_cell_setting monoclinic
_symmetry_space_group_name_Hall '-C 2yc'
_symmetry_space_group_name_H-M 'C 1 2/c 1'
_atom_sites_solution_hydrogens geom
_atom_sites_solution_primary direct
_atom_sites_solution_secondary difmap
_audit_creation_method SHELXL-97
_cell_angle_alpha 90.00
_cell_angle_beta 102.767(4)
_cell_angle_gamma 90.00
_cell_formula_units_Z 4
_cell_length_a 27.427(3)
_cell_length_b 11.3692(11)
_cell_length_c 13.0941(14)
_cell_measurement_reflns_used 2342
_cell_measurement_temperature 293(2)
_cell_measurement_theta_max 26.2
_cell_measurement_theta_min 2.1
_cell_volume 3982.1(7)
_computing_cell_refinement SMART
_computing_data_collection 'SMART (Bruker, 2000)'
_computing_data_reduction 'SAINT (Bruker, 2000)'
_computing_molecular_graphics SHELXTL
_computing_publication_material SHELXTL
_computing_structure_refinement SHELXTL
_computing_structure_solution 'SHELXTL (Bruker, 2000)'
_diffrn_ambient_temperature 293(2)
_diffrn_measured_fraction_theta_full 1.000
_diffrn_measured_fraction_theta_max 1.000
_diffrn_radiation_monochromator graphite
_diffrn_radiation_source 'fine-focus sealed tube'
_diffrn_radiation_type MoK\a
_diffrn_radiation_wavelength 0.71073
_diffrn_reflns_av_R_equivalents 0.0469
_diffrn_reflns_av_sigmaI/netI 0.0476
_diffrn_reflns_limit_h_max 32
_diffrn_reflns_limit_h_min -33
_diffrn_reflns_limit_k_max 14
_diffrn_reflns_limit_k_min -10
_diffrn_reflns_limit_l_max 16
_diffrn_reflns_limit_l_min -14
_diffrn_reflns_number 12842
_diffrn_reflns_theta_full 26.00
_diffrn_reflns_theta_max 26.00
_diffrn_reflns_theta_min 1.52
_exptl_absorpt_coefficient_mu 1.245
_exptl_absorpt_correction_T_max 0.78
_exptl_absorpt_correction_T_min 0.73
_exptl_absorpt_correction_type multi-scan
_exptl_absorpt_process_details 'SADABS, Bruker(2000)'
_exptl_crystal_colour block
_exptl_crystal_density_diffrn 1.469
_exptl_crystal_density_method 'not measured'
_exptl_crystal_description orange
_exptl_crystal_F_000 1808
_exptl_crystal_size_max 0.28
_exptl_crystal_size_mid 0.22
_exptl_crystal_size_min 0.20
_refine_diff_density_max 0.289
_refine_diff_density_min -0.577
_refine_diff_density_rms 0.072
_refine_ls_extinction_method none
_refine_ls_goodness_of_fit_ref 1.003
_refine_ls_hydrogen_treatment constr
_refine_ls_matrix_type full
_refine_ls_number_parameters 251
_refine_ls_number_reflns 3908
_refine_ls_number_restraints 0
_refine_ls_restrained_S_all 1.003
_refine_ls_R_factor_all 0.0591
_refine_ls_R_factor_gt 0.0452
_refine_ls_shift/su_max 0.001
_refine_ls_shift/su_mean 0.000
_refine_ls_structure_factor_coef Fsqd
_refine_ls_weighting_details 'calc w=1/[\s^2^(Fo^2^)+(0.07P)^2^+1.88P] where P=(Fo^2^+2Fc^2^)/3'
_refine_ls_weighting_scheme calc
_refine_ls_wR_factor_gt 0.1122
_refine_ls_wR_factor_ref 0.1160
_reflns_number_gt 3071
_reflns_number_total 3908
_reflns_threshold_expression >2sigma(I)
_cod_data_source_file ic060928dsup3.cif
_cod_data_source_block c2c
_cod_depositor_comments
;
The following automatic conversions were performed:

'_symmetry_cell_setting' value 'Monoclinic' changed to 'monoclinic'
according to /home/saulius/struct/CIF-dictionaries/cif_core.dic
dictionary named 'cif_core.dic' version 2.4.2 from 2011-04-26.

Automatic conversion script
Id: cif_fix_values 1891 2012-01-12 08:04:46Z andrius 
;
_cod_original_sg_symbol_H-M C2/c
_cod_database_code 4332841

loop_
_symmetry_equiv_pos_as_xyz
'x, y, z'
'-x, y, -z+1/2'
'x+1/2, y+1/2, z'
'-x+1/2, y+1/2, -z+1/2'
'-x, -y, -z'
'x, -y, z-1/2'
'-x+1/2, -y+1/2, -z'
'x+1/2, -y+1/2, z-1/2'

loop_
_atom_site_label
_atom_site_type_symbol
_atom_site_fract_x
_atom_site_fract_y
_atom_site_fract_z
_atom_site_U_iso_or_equiv
_atom_site_adp_type
_atom_site_occupancy
_atom_site_symmetry_multiplicity
_atom_site_calc_flag
_atom_site_refinement_flags
Ni1 Ni 1.0000 0.0000 0.0000 0.02699(16) Uani 1 2 d S
Fe1 Fe 0.874467(16) 0.16519(4) 0.19778(3) 0.03068(15) Uani 1 1 d .
B1 B 0.82207(13) 0.4069(3) 0.1963(3) 0.0334(8) Uani 1 1 d .
H1A H 0.8060 0.4819 0.1961 0.040 Uiso 1 1 d R
C1 C 0.82906(12) 0.2326(3) -0.0300(2) 0.0302(6) Uani 1 1 d .
H1 H 0.8401 0.1669 -0.0606 0.036 Uiso 1 1 calc R
C2 C 0.80050(12) 0.3210(3) -0.0847(3) 0.0363(7) Uani 1 1 d .
H2 H 0.7888 0.3271 -0.1568 0.044 Uiso 1 1 calc R
C3 C 0.79314(11) 0.3979(3) -0.0095(2) 0.0316(7) Uani 1 1 d .
H3 H 0.7747 0.4671 -0.0220 0.038 Uiso 1 1 calc R
C4 C 0.95316(12) 0.3391(3) 0.3123(3) 0.0372(7) Uani 1 1 d .
H4 H 0.9793 0.2859 0.3315 0.045 Uiso 1 1 calc R
C5 C 0.95584(13) 0.4561(3) 0.3370(3) 0.0404(8) Uani 1 1 d .
H5 H 0.9835 0.4972 0.3737 0.049 Uiso 1 1 calc R
C6 C 0.90877(13) 0.5001(3) 0.2959(3) 0.0407(8) Uani 1 1 d .
H6 H 0.8990 0.5778 0.3011 0.049 Uiso 1 1 calc R
C7 C 0.79552(12) 0.1452(3) 0.3317(2) 0.0293(6) Uani 1 1 d .
H7 H 0.8010 0.0668 0.3512 0.035 Uiso 1 1 calc R
C8 C 0.76192(12) 0.2186(3) 0.3635(2) 0.0370(7) Uani 1 1 d .
H8 H 0.7409 0.1999 0.4079 0.044 Uiso 1 1 calc R
C9 C 0.76562(12) 0.3238(3) 0.3169(2) 0.0365(7) Uani 1 1 d .
H9 H 0.7471 0.3908 0.3234 0.044 Uiso 1 1 calc R
C10 C 0.84260(12) 0.0199(3) 0.1419(2) 0.0337(7) Uani 1 1 d .
C11 C 0.91154(11) 0.0841(3) 0.3179(2) 0.0297(6) Uani 1 1 d .
C12 C 0.92754(12) 0.1195(3) 0.1290(3) 0.0351(7) Uani 1 1 d .
C13 C 0.97332(12) 0.2214(3) -0.1349(3) 0.0375(7) Uani 1 1 d .
H14A H 0.9440 0.2235 -0.1061 0.056 Uiso 1 1 calc R
H14B H 0.9651 0.1869 -0.2034 0.056 Uiso 1 1 calc R
H14C H 0.9854 0.3000 -0.1396 0.056 Uiso 1 1 calc R
C14 C 0.88295(15) 0.3359(3) 0.5361(3) 0.0449(9) Uani 1 1 d .
H14D H 0.8791 0.4036 0.5775 0.067 Uiso 1 1 calc R
H14E H 0.8510 0.3134 0.4945 0.067 Uiso 1 1 calc R
H14F H 0.9051 0.3546 0.4911 0.067 Uiso 1 1 calc R
N1 N 0.83886(10) 0.2534(2) 0.0729(2) 0.0354(6) Uani 1 1 d .
N2 N 0.81666(10) 0.3580(2) 0.0857(2) 0.0326(6) Uani 1 1 d .
N3 N 0.90756(10) 0.3121(2) 0.2566(2) 0.0307(6) Uani 1 1 d .
N4 N 0.87923(10) 0.4137(2) 0.2472(2) 0.0340(6) Uani 1 1 d .
N5 N 0.81919(10) 0.2042(2) 0.26809(19) 0.0310(6) Uani 1 1 d .
N6 N 0.80011(10) 0.3148(2) 0.2607(2) 0.0323(6) Uani 1 1 d .
N7 N 0.82572(10) -0.0668(2) 0.1057(2) 0.0322(6) Uani 1 1 d .
N8 N 0.95695(10) 0.0848(2) 0.0867(2) 0.0309(6) Uani 1 1 d .
N9 N 0.93763(10) 0.0396(2) 0.3893(2) 0.0325(6) Uani 1 1 d .
O1 O 1.00869(8) 0.15716(18) -0.07282(17) 0.0353(5) Uani 1 1 d .
H1D H 1.0301 0.1436 -0.1093 0.042 Uiso 1 1 d R
O2 O 0.90311(9) 0.2419(2) 0.6029(2) 0.0440(6) Uani 1 1 d .
H2B H 0.8829 0.1842 0.5932 0.066 Uiso 1 1 d R

loop_
_atom_site_aniso_label
_atom_site_aniso_U_11
_atom_site_aniso_U_22
_atom_site_aniso_U_33
_atom_site_aniso_U_23
_atom_site_aniso_U_13
_atom_site_aniso_U_12
Ni1 0.0293(3) 0.0360(3) 0.0152(2) -0.0043(2) 0.0040(2) -0.0016(2)
Fe1 0.0309(2) 0.0278(2) 0.0317(2) 0.00042(18) 0.00331(18) 0.00273(18)
B1 0.0313(18) 0.041(2) 0.0250(16) 0.0043(14) -0.0005(14) 0.0096(15)
C1 0.0366(16) 0.0271(15) 0.0271(14) -0.0045(12) 0.0070(13) -0.0096(13)
C2 0.0364(17) 0.0385(18) 0.0300(15) 0.0075(13) -0.0014(13) -0.0011(14)
C3 0.0290(16) 0.0292(16) 0.0313(15) 0.0102(13) -0.0050(12) -0.0003(12)
C4 0.0294(16) 0.0403(18) 0.0386(17) -0.0054(14) 0.0005(14) -0.0039(14)
C5 0.0346(17) 0.0365(18) 0.0463(19) -0.0170(15) 0.0007(15) -0.0133(14)
C6 0.046(2) 0.0324(17) 0.0444(19) -0.0106(14) 0.0114(16) -0.0083(15)
C7 0.0315(15) 0.0295(15) 0.0287(14) 0.0004(12) 0.0103(12) -0.0055(12)
C8 0.0357(17) 0.0480(19) 0.0296(15) -0.0125(14) 0.0123(14) -0.0090(15)
C9 0.0355(17) 0.0375(18) 0.0369(17) -0.0143(14) 0.0090(14) 0.0026(14)
C10 0.0354(17) 0.0312(17) 0.0332(16) 0.0000(13) 0.0045(14) 0.0039(13)
C11 0.0306(15) 0.0313(15) 0.0291(15) 0.0056(13) 0.0106(13) 0.0028(13)
C12 0.0318(16) 0.0298(15) 0.0358(16) 0.0020(13) -0.0094(14) -0.0032(13)
C13 0.0369(18) 0.0361(18) 0.0407(18) -0.0124(14) 0.0110(14) -0.0006(15)
C14 0.057(2) 0.0349(18) 0.0401(19) 0.0118(15) 0.0046(16) 0.0113(16)
N1 0.0353(15) 0.0333(14) 0.0348(14) 0.0022(11) 0.0015(11) 0.0018(11)
N2 0.0344(14) 0.0286(14) 0.0341(14) 0.0074(11) 0.0060(11) 0.0047(11)
N3 0.0287(13) 0.0350(14) 0.0279(12) 0.0013(10) 0.0049(10) 0.0059(11)
N4 0.0343(14) 0.0320(14) 0.0355(14) -0.0034(11) 0.0072(11) 0.0037(11)
N5 0.0359(14) 0.0274(13) 0.0289(12) -0.0025(11) 0.0054(11) 0.0057(11)
N6 0.0288(13) 0.0332(14) 0.0330(13) -0.0050(11) 0.0025(11) -0.0001(11)
N7 0.0343(14) 0.0327(14) 0.0332(13) -0.0096(11) 0.0154(11) -0.0035(12)
N8 0.0283(13) 0.0299(13) 0.0364(13) -0.0079(11) 0.0115(11) -0.0004(11)
N9 0.0307(14) 0.0361(14) 0.0294(13) -0.0022(11) 0.0041(11) -0.0004(11)
O1 0.0364(12) 0.0306(11) 0.0381(12) 0.0014(10) 0.0065(10) 0.0016(9)
O2 0.0392(13) 0.0414(14) 0.0539(15) -0.0035(11) 0.0158(11) 0.0008(10)

loop_
_atom_type_symbol
_atom_type_description
_atom_type_scat_dispersion_real
_atom_type_scat_dispersion_imag
_atom_type_scat_source
C C 0.0033 0.0016 'International Tables Vol C Tables 4.2.6.8 and 6.1.1.4'
H H 0.0000 0.0000 'International Tables Vol C Tables 4.2.6.8 and 6.1.1.4'
B B 0.0013 0.0007 'International Tables Vol C Tables 4.2.6.8 and 6.1.1.4'
N N 0.0061 0.0033 'International Tables Vol C Tables 4.2.6.8 and 6.1.1.4'
O O 0.0106 0.0060 'International Tables Vol C Tables 4.2.6.8 and 6.1.1.4'
Fe Fe 0.3463 0.8444 'International Tables Vol C Tables 4.2.6.8 and 6.1.1.4'
Ni Ni 0.3393 1.1124 'International Tables Vol C Tables 4.2.6.8 and 6.1.1.4'

loop_
_geom_angle_atom_site_label_1
_geom_angle_atom_site_label_2
_geom_angle_atom_site_label_3
_geom_angle
_geom_angle_site_symmetry_1
_geom_angle_site_symmetry_3
N9 Ni1 N9 180.00(18) 2_755 6
N9 Ni1 N8 89.88(10) 2_755 .
N9 Ni1 N8 90.12(10) 6 .
N9 Ni1 N8 90.12(10) 2_755 5_755
N9 Ni1 N8 89.88(10) 6 5_755
N8 Ni1 N8 180.00(13) . 5_755
N9 Ni1 O1 91.57(10) 2_755 5_755
N9 Ni1 O1 88.43(10) 6 5_755
N8 Ni1 O1 90.68(10) . 5_755
N8 Ni1 O1 89.32(10) 5_755 5_755
N9 Ni1 O1 88.43(10) 2_755 .
N9 Ni1 O1 91.57(10) 6 .
N8 Ni1 O1 89.32(10) . .
N8 Ni1 O1 90.68(10) 5_755 .
O1 Ni1 O1 180.00(16) 5_755 .
C11 Fe1 C10 90.76(13) . .
C11 Fe1 C12 86.31(13) . .
C10 Fe1 C12 85.33(13) . .
C11 Fe1 N3 88.38(12) . .
C10 Fe1 N3 179.14(12) . .
C12 Fe1 N3 94.60(12) . .
C11 Fe1 N1 177.36(12) . .
C10 Fe1 N1 91.20(12) . .
C12 Fe1 N1 92.08(12) . .
N3 Fe1 N1 89.66(11) . .
C11 Fe1 N5 92.75(12) . .
C10 Fe1 N5 92.21(12) . .
C12 Fe1 N5 177.36(12) . .
N3 Fe1 N5 87.84(11) . .
N1 Fe1 N5 88.96(11) . .
N2 B1 N6 107.6(3) . .
N2 B1 N4 107.5(3) . .
N6 B1 N4 106.0(2) . .
N2 B1 H1A 111.9 . .
N6 B1 H1A 111.6 . .
N4 B1 H1A 112.0 . .
N1 C1 C2 111.1(3) . .
N1 C1 H1 124.4 . .
C2 C1 H1 124.4 . .
C3 C2 C1 104.5(3) . .
C3 C2 H2 127.7 . .
C1 C2 H2 127.7 . .
N2 C3 C2 109.6(3) . .
N2 C3 H3 125.2 . .
C2 C3 H3 125.2 . .
N3 C4 C5 110.3(3) . .
N3 C4 H4 124.8 . .
C5 C4 H4 124.8 . .
C4 C5 C6 105.3(3) . .
C4 C5 H5 127.3 . .
C6 C5 H5 127.3 . .
N4 C6 C5 109.6(3) . .
N4 C6 H6 125.2 . .
C5 C6 H6 125.2 . .
N5 C7 C8 109.5(3) . .
N5 C7 H7 125.3 . .
C8 C7 H7 125.3 . .
C9 C8 C7 106.1(3) . .
C9 C8 H8 127.0 . .
C7 C8 H8 127.0 . .
N6 C9 C8 108.4(3) . .
N6 C9 H9 125.8 . .
C8 C9 H9 125.8 . .
N7 C10 Fe1 176.2(3) . .
N9 C11 Fe1 174.2(3) . .
N8 C12 Fe1 174.9(3) . .
O1 C13 H14A 109.5 . .
O1 C13 H14B 109.5 . .
H14A C13 H14B 109.5 . .
O1 C13 H14C 109.5 . .
H14A C13 H14C 109.5 . .
H14B C13 H14C 109.5 . .
O2 C14 H14D 109.5 . .
O2 C14 H14E 109.5 . .
H14D C14 H14E 109.5 . .
O2 C14 H14F 109.5 . .
H14D C14 H14F 109.5 . .
H14E C14 H14F 109.5 . .
C1 N1 N2 106.4(2) . .
C1 N1 Fe1 134.1(2) . .
N2 N1 Fe1 119.5(2) . .
C3 N2 N1 108.4(3) . .
C3 N2 B1 132.9(3) . .
N1 N2 B1 118.7(2) . .
C4 N3 N4 107.2(3) . .
C4 N3 Fe1 134.5(2) . .
N4 N3 Fe1 118.13(19) . .
C6 N4 N3 107.5(3) . .
C6 N4 B1 133.0(3) . .
N3 N4 B1 119.2(3) . .
C7 N5 N6 106.0(3) . .
C7 N5 Fe1 134.2(2) . .
N6 N5 Fe1 119.7(2) . .
C9 N6 N5 110.1(3) . .
C9 N6 B1 131.5(3) . .
N5 N6 B1 118.4(3) . .
C12 N8 Ni1 169.6(3) . .
C11 N9 Ni1 160.5(3) . 2_755
C13 O1 Ni1 127.7(2) . .
C13 O1 H1D 104.9 . .
Ni1 O1 H1D 105.6 . .
C14 O2 H2B 109.8 . .

loop_
_geom_bond_atom_site_label_1
_geom_bond_atom_site_label_2
_geom_bond_distance
_geom_bond_site_symmetry_2
Ni1 N9 2.033(3) 2_755
Ni1 N9 2.033(3) 6
Ni1 N8 2.050(3) .
Ni1 N8 2.050(3) 5_755
Ni1 O1 2.064(2) 5_755
Ni1 O1 2.064(2) .
Fe1 C11 1.911(3) .
Fe1 C10 1.935(3) .
Fe1 C12 1.944(4) .
Fe1 N3 1.974(3) .
Fe1 N1 1.981(3) .
Fe1 N5 1.990(3) .
B1 N2 1.528(4) .
B1 N6 1.547(5) .
B1 N4 1.564(4) .
B1 H1A 0.9600 .
C1 N1 1.336(4) .
C1 C2 1.375(4) .
C1 H1 0.9300 .
C2 C3 1.364(5) .
C2 H2 0.9300 .
C3 N2 1.349(4) .
C3 H3 0.9300 .
C4 N3 1.337(4) .
C4 C5 1.366(5) .
C4 H4 0.9300 .
C5 C6 1.378(5) .
C5 H5 0.9300 .
C6 N4 1.341(4) .
C6 H6 0.9300 .
C7 N5 1.343(4) .
C7 C8 1.374(5) .
C7 H7 0.9300 .
C8 C9 1.357(5) .
C8 H8 0.9300 .
C9 N6 1.325(4) .
C9 H9 0.9300 .
C10 N7 1.147(4) .
C11 N9 1.160(4) .
C12 N8 1.145(4) .
C13 O1 1.337(4) .
C13 H14A 0.9600 .
C13 H14B 0.9600 .
C13 H14C 0.9600 .
C14 O2 1.414(4) .
C14 H14D 0.9600 .
C14 H14E 0.9600 .
C14 H14F 0.9600 .
N1 N2 1.364(4) .
N3 N4 1.382(4) .
N5 N6 1.357(4) .
N9 Ni1 2.033(3) 2_755
O1 H1D 0.8500 .
O2 H2B 0.8501 .

loop_
_geom_hbond_atom_site_label_D
_geom_hbond_atom_site_label_H
_geom_hbond_atom_site_label_A
_geom_hbond_distance_DH
_geom_hbond_distance_HA
_geom_hbond_distance_DA
_geom_hbond_angle_DHA
_geom_hbond_site_symmetry_A
O1 H1D O2 0.85 2.13 2.713(3) 125.4 2_755
O2 H2B N7 0.85 2.09 2.916(4) 162.8 6_556
